data_1100986
_chemical_formula_sum 'K2 Mo4 O13'
_chemical_formula_weight 669.96
_chemical_name_common 'potassium tetramolybdate'
_space_group_IT_number 2
_symmetry_cell_setting triclinic
_symmetry_space_group_name_Hall '-P 1'
_symmetry_space_group_name_H-M 'P -1'
_atom_sites_solution_hydrogens geom
_atom_sites_solution_primary direct
_atom_sites_solution_secondary difmap
_cell_angle_alpha 107.104(4)
_cell_angle_beta 102.884(5)
_cell_angle_gamma 109.765(5)
_cell_formula_units_Z 2
_cell_length_a 7.977(2)
_cell_length_b 8.346(2)
_cell_length_c 10.018(3)
_cell_measurement_reflns_used 892
_cell_measurement_temperature 293(2)
_cell_measurement_theta_max 26.892
_cell_measurement_theta_min 2.832
_cell_volume 560.0(3)
_diffrn_ambient_temperature 293(2)
_diffrn_detector_area_resol_mean ?
_diffrn_measurement_device_type 'CCD area detector'
_diffrn_measurement_method 'phi and omega scans'
_diffrn_radiation_monochromator graphite
_diffrn_radiation_source 'fine-focus sealed tube'
_diffrn_radiation_type MoK\a
_diffrn_radiation_wavelength 0.71073
_diffrn_reflns_av_R_equivalents 0.0255
_diffrn_reflns_av_sigmaI/netI 0.0493
_diffrn_reflns_limit_h_max 10
_diffrn_reflns_limit_h_min -4
_diffrn_reflns_limit_k_max 10
_diffrn_reflns_limit_k_min -10
_diffrn_reflns_limit_l_max 12
_diffrn_reflns_limit_l_min -12
_diffrn_reflns_number 3202
_diffrn_reflns_theta_max 27.22
_diffrn_reflns_theta_min 2.28
_diffrn_standards_decay_% ?
_diffrn_standards_interval_count ?
_diffrn_standards_interval_time ?
_diffrn_standards_number ?
_exptl_absorpt_coefficient_mu 5.089
_exptl_absorpt_correction_T_max ?
_exptl_absorpt_correction_T_min ?
_exptl_absorpt_correction_type 'SADABS ver. 2.03(Sheldrick)'
_exptl_absorpt_process_details ?
_exptl_crystal_colour colorless
_exptl_crystal_density_diffrn 3.973
_exptl_crystal_density_meas 3.98(5)
_exptl_crystal_density_method pycnometry
_exptl_crystal_description needle
_exptl_crystal_F_000 594
_exptl_crystal_size_max 0.25
_exptl_crystal_size_mid 0.04
_exptl_crystal_size_min 0.02
_refine_ls_extinction_coef ?
_refine_ls_extinction_method none
_refine_ls_goodness_of_fit_ref 1.053
_refine_ls_hydrogen_treatment mixed
_refine_ls_matrix_type full
_refine_ls_number_parameters 172
_refine_ls_number_reflns 2172
_refine_ls_number_restraints 0
_refine_ls_restrained_S_all 1.053
_refine_ls_R_factor_all 0.0464
_refine_ls_R_factor_gt 0.0355
_refine_ls_shift/su_max 0.000
_refine_ls_shift/su_mean 0.000
_refine_ls_structure_factor_coef Fsqd
_refine_ls_weighting_details 'calc w=1/[\s^2^(Fo^2^)+(0.0481P)^2^+0.0000P] where P=(Fo^2^+2Fc^2^)/3'
_refine_ls_weighting_scheme calc
_refine_ls_wR_factor_gt 0.0875
_refine_ls_wR_factor_ref 0.0935
_reflns_number_gt 1711
_reflns_number_total 2172
_reflns_threshold_expression >2sigma(I)
_cod_original_sg_symbol_H-M P-1
_cod_database_code 1100986

loop_
_symmetry_equiv_pos_as_xyz
'x, y, z'
'-x, -y, -z'

loop_
_atom_site_label
_atom_site_type_symbol
_atom_site_fract_x
_atom_site_fract_y
_atom_site_fract_z
_atom_site_U_iso_or_equiv
_atom_site_adp_type
_atom_site_occupancy
_atom_site_symmetry_multiplicity
_atom_site_calc_flag
_atom_site_refinement_flags
_atom_site_disorder_assembly
_atom_site_disorder_group
Mo1 Mo 0.22480(9) 0.89721(8) 0.27148(6) 0.01149(17) Uani 1 1 d . . .
Mo2 Mo 0.18990(8) 0.99621(8) -0.04826(6) 0.01047(17) Uani 1 1 d . . .
Mo3 Mo 0.17060(8) 0.59255(8) -0.06205(6) 0.01160(17) Uani 1 1 d . . .
Mo4 Mo -0.22353(8) 0.70302(8) -0.29193(6) 0.01128(17) Uani 1 1 d . . .
K1 K 0.2545(3) 0.7153(2) 0.56403(19) 0.0235(4) Uani 1 1 d . . .
K2 K 0.6893(3) 0.7390(3) 0.3091(2) 0.0300(4) Uani 1 1 d . . .
O1 O 0.4120(7) 0.8589(7) 0.3457(6) 0.0205(12) Uani 1 1 d . . .
O2 O 0.1009(7) 0.8848(7) 0.3898(5) 0.0197(11) Uani 1 1 d . . .
O3 O 0.3639(7) 1.1581(6) 0.3383(5) 0.0158(11) Uani 1 1 d . . .
O4 O 0.0420(7) 0.9887(6) 0.1369(5) 0.0113(10) Uani 1 1 d . . .
O5 O 0.2958(7) 0.8698(6) 0.0584(5) 0.0128(10) Uani 1 1 d . . .
O6 O 0.0513(7) 0.6366(6) 0.1179(5) 0.0131(10) Uani 1 1 d . . .
O7 O 0.3224(7) 1.2221(6) 0.0875(5) 0.0156(11) Uani 1 1 d . . .
O8 O 0.2818(7) 0.9871(7) -0.1859(5) 0.0178(11) Uani 1 1 d . . .
O9 O -0.0217(7) 0.7141(6) -0.1430(5) 0.0134(10) Uani 1 1 d . . .
O10 O 0.3464(8) 0.5610(7) 0.0397(6) 0.0219(12) Uani 1 1 d . . .
O11 O 0.2035(8) 0.5574(7) -0.2287(6) 0.0234(13) Uani 1 1 d . . .
O12 O -0.3998(7) 0.4848(7) -0.3532(5) 0.0182(11) Uani 1 1 d . . .
O13 O -0.1270(8) 0.6900(7) -0.4291(5) 0.0211(12) Uani 1 1 d . . .

loop_
_atom_site_aniso_label
_atom_site_aniso_U_11
_atom_site_aniso_U_22
_atom_site_aniso_U_33
_atom_site_aniso_U_23
_atom_site_aniso_U_13
_atom_site_aniso_U_12
Mo1 0.0154(3) 0.0092(3) 0.0088(3) 0.0025(2) 0.0028(3) 0.0060(3)
Mo2 0.0110(3) 0.0092(3) 0.0113(3) 0.0037(2) 0.0041(2) 0.0047(2)
Mo3 0.0137(3) 0.0092(3) 0.0131(3) 0.0037(2) 0.0064(3) 0.0059(3)
Mo4 0.0133(3) 0.0081(3) 0.0098(3) 0.0016(2) 0.0019(3) 0.0047(3)
K1 0.0264(9) 0.0237(9) 0.0214(9) 0.0080(7) 0.0106(8) 0.0115(8)
K2 0.0282(10) 0.0332(11) 0.0458(12) 0.0252(9) 0.0210(9) 0.0200(9)
O10 0.023(3) 0.019(3) 0.026(3) 0.009(2) 0.009(3) 0.012(3)
O6 0.017(3) 0.012(2) 0.011(2) 0.004(2) 0.006(2) 0.006(2)
O5 0.014(3) 0.008(2) 0.014(3) 0.002(2) 0.003(2) 0.006(2)
O1 0.023(3) 0.018(3) 0.020(3) 0.004(2) 0.006(2) 0.012(2)
O2 0.021(3) 0.019(3) 0.019(3) 0.005(2) 0.007(2) 0.010(2)
O7 0.013(3) 0.014(3) 0.017(3) 0.003(2) 0.006(2) 0.006(2)
O13 0.025(3) 0.022(3) 0.017(3) 0.006(2) 0.009(2) 0.012(3)
O12 0.020(3) 0.018(3) 0.012(3) 0.005(2) 0.003(2) 0.006(2)
O8 0.021(3) 0.017(3) 0.017(3) 0.006(2) 0.008(2) 0.010(2)
O11 0.035(3) 0.021(3) 0.023(3) 0.009(2) 0.019(3) 0.015(3)
O9 0.013(2) 0.012(2) 0.016(3) 0.009(2) 0.003(2) 0.005(2)
O3 0.015(3) 0.014(3) 0.017(3) 0.006(2) 0.001(2) 0.007(2)
O4 0.014(2) 0.004(2) 0.012(2) -0.0009(19) 0.003(2) 0.004(2)
